data_2211099
loop_
_publ_author_name
'Ling Huang'
'Ding-Ben Chen'

_publ_section_title
;Tetraaquabis[1-(carboxylatomethyl)-1,3-benzimidazol-3-ium-3-acetato-\k<i>O</i>]manganese(II)
 dihydrate
;
_journal_coeditor_code LH2192
_journal_issue 11
_journal_name_full 'Acta Crystallographica Section E'
_journal_page_first m2872
_journal_page_last m2874
_journal_paper_doi 10.1107/S1600536806040645
_journal_volume 62
_journal_year 2006
_chemical_formula_iupac '[Mn (C11 H9 N2 O4)2 (H2 O)4], 2H2 O,'
_chemical_formula_moiety 'C22 H26 Mn N4 O12, 2H2 O'
_chemical_formula_sum 'C22 H30 Mn N4 O14'
_chemical_formula_weight 629.44
_chemical_name_systematic
;
Tetraaqua-bis[1-(carboxymethyl)-1,3-benzimidazol-3-ium-3-acetato-\k<i>O</i>]\
manganese(II) dihydrate
;
_space_group_IT_number 14
_symmetry_cell_setting monoclinic
_symmetry_space_group_name_Hall '-P 2yn'
_symmetry_space_group_name_H-M 'P 1 21/n 1'
_atom_sites_solution_hydrogens geom
_atom_sites_solution_primary direct
_atom_sites_solution_secondary difmap
_audit_creation_method SHELXL-97
_cell_angle_alpha 90.00
_cell_angle_beta 95.3680(10)
_cell_angle_gamma 90.00
_cell_formula_units_Z 2
_cell_length_a 5.4729(6)
_cell_length_b 11.7401(14)
_cell_length_c 20.922(3)
_cell_measurement_reflns_used 3064
_cell_measurement_temperature 291(2)
_cell_measurement_theta_max 27.50
_cell_measurement_theta_min 2.61
_cell_volume 1338.4(3)
_computing_cell_refinement 'SAINT (Bruker, 2002)'
_computing_data_collection 'SMART (Bruker, 2002)'
_computing_data_reduction SAINT
_computing_molecular_graphics 'SHELXTL (Sheldrick, 1997b)'
_computing_publication_material SHELXTL
_computing_structure_refinement 'SHELXL97 (Sheldrick, 1997a)'
_computing_structure_solution 'SHELXS97 (Sheldrick, 1997a)'
_diffrn_ambient_temperature 291(2)
_diffrn_measured_fraction_theta_full 0.998
_diffrn_measured_fraction_theta_max 0.998
_diffrn_measurement_device_type
;
Siemens SMART CCD area-detector diffractometer
;
_diffrn_measurement_method '\w and \f scans'
_diffrn_radiation_monochromator graphite
_diffrn_radiation_source 'fine-focus sealed tube'
_diffrn_radiation_type MoK\a
_diffrn_radiation_wavelength 0.71073
_diffrn_reflns_av_R_equivalents 0.0173
_diffrn_reflns_av_sigmaI/netI 0.0153
_diffrn_reflns_limit_h_max 7
_diffrn_reflns_limit_h_min -7
_diffrn_reflns_limit_k_max 15
_diffrn_reflns_limit_k_min -14
_diffrn_reflns_limit_l_max 27
_diffrn_reflns_limit_l_min -27
_diffrn_reflns_number 11525
_diffrn_reflns_theta_full 27.50
_diffrn_reflns_theta_max 27.50
_diffrn_reflns_theta_min 2.61
_diffrn_standards_decay_% 0
_diffrn_standards_interval_count 0
_diffrn_standards_number 0
_exptl_absorpt_coefficient_mu 0.572
_exptl_absorpt_correction_T_max 0.8860
_exptl_absorpt_correction_T_min 0.7818
_exptl_absorpt_correction_type multi-scan
_exptl_absorpt_process_details '(SADABS; Bruker, 2002)'
_exptl_crystal_colour 'pale yellow'
_exptl_crystal_density_diffrn 1.562
_exptl_crystal_density_method 'not measured'
_exptl_crystal_description block
_exptl_crystal_F_000 654
_exptl_crystal_size_max 0.45
_exptl_crystal_size_mid 0.32
_exptl_crystal_size_min 0.22
_refine_diff_density_max 0.301
_refine_diff_density_min -0.300
_refine_ls_extinction_method none
_refine_ls_goodness_of_fit_ref 1.041
_refine_ls_hydrogen_treatment mixed
_refine_ls_matrix_type full
_refine_ls_number_parameters 211
_refine_ls_number_reflns 3064
_refine_ls_number_restraints 9
_refine_ls_restrained_S_all 1.040
_refine_ls_R_factor_all 0.0294
_refine_ls_R_factor_gt 0.0265
_refine_ls_shift/su_max 0.000
_refine_ls_shift/su_mean 0.000
_refine_ls_structure_factor_coef Fsqd
_refine_ls_weighting_details 'calc w=1/[\s^2^(Fo^2^)+(0.0422P)^2^+0.3206P] where P=(Fo^2^+2Fc^2^)/3'
_refine_ls_weighting_scheme calc
_refine_ls_wR_factor_gt 0.0714
_refine_ls_wR_factor_ref 0.0735
_reflns_number_gt 2806
_reflns_number_total 3064
_reflns_threshold_expression I>2\s(I)
_cod_data_source_file lh2192.cif
_cod_data_source_block I
_cod_original_sg_symbol_H-M 'P 21/n'
_cod_database_code 2211099
_cod_database_fobs_code 2211099

loop_
_symmetry_equiv_pos_as_xyz
'x, y, z'
'-x+1/2, y+1/2, -z+1/2'
'-x, -y, -z'
'x-1/2, -y-1/2, z-1/2'

loop_
_atom_site_type_symbol
_atom_site_label
_atom_site_fract_x
_atom_site_fract_y
_atom_site_fract_z
_atom_site_U_iso_or_equiv
_atom_site_adp_type
_atom_site_calc_flag
_atom_site_refinement_flags
_atom_site_occupancy
Mn Mn1 0.5000 0.5000 0.0000 0.02305(9) Uani d S 1
O O1 0.51852(18) 0.69750(9) 0.48412(5) 0.0392(2) Uani d . 1
O O2 0.7727(2) 0.68889(12) 0.40707(6) 0.0625(4) Uani d . 1
O O3 0.75846(16) 0.53547(9) 0.08416(4) 0.0327(2) Uani d . 1
O O4 0.93085(18) 0.59378(10) 0.17921(4) 0.0414(2) Uani d . 1
O O5 0.39738(18) 0.33873(8) 0.04110(5) 0.0378(2) Uani d D 1
O O6 0.19645(16) 0.59276(8) 0.03722(5) 0.0322(2) Uani d D 1
O O7 1.01509(19) 0.70162(10) 0.29749(5) 0.0424(2) Uani d D 1
N N1 0.58829(18) 0.48581(9) 0.24502(5) 0.0246(2) Uani d . 1
N N2 0.53080(19) 0.51211(9) 0.34603(5) 0.0268(2) Uani d . 1
C C1 0.7680(2) 0.42173(10) 0.28077(5) 0.0248(2) Uani d . 1
C C2 0.9590(2) 0.35405(11) 0.26252(7) 0.0337(3) Uani d . 1
H H2 0.9860 0.3436 0.2197 0.040 Uiso calc R 1
C C3 1.1060(3) 0.30339(12) 0.31191(8) 0.0437(3) Uani d . 1
H H3 1.2367 0.2581 0.3020 0.052 Uiso calc R 1
C C4 1.0643(3) 0.31808(13) 0.37648(8) 0.0483(4) Uani d . 1
H H4 1.1668 0.2815 0.4080 0.058 Uiso calc R 1
C C5 0.8755(3) 0.38522(13) 0.39480(7) 0.0405(3) Uani d . 1
H H5A 0.8474 0.3946 0.4376 0.049 Uiso calc R 1
C C6 0.7297(2) 0.43814(10) 0.34524(6) 0.0268(2) Uani d . 1
C C7 0.4523(2) 0.53826(11) 0.28574(5) 0.0256(2) Uani d . 1
H H7 0.3210 0.5864 0.2737 0.031 Uiso calc R 1
C C8 0.4356(2) 0.55926(12) 0.40365(6) 0.0338(3) Uani d . 1
H H8A 0.4285 0.4990 0.4352 0.041 Uiso calc R 1
H H8B 0.2695 0.5862 0.3926 0.041 Uiso calc R 1
C C9 0.5908(2) 0.65751(11) 0.43393(6) 0.0310(3) Uani d . 1
C C10 0.5488(2) 0.49154(11) 0.17477(5) 0.0285(3) Uani d . 1
H H10A 0.4015 0.5353 0.1627 0.034 Uiso calc R 1
H H10B 0.5232 0.4151 0.1578 0.034 Uiso calc R 1
C C11 0.7660(2) 0.54626(11) 0.14457(5) 0.0260(2) Uani d . 1
H H1W 0.273(2) 0.3023(15) 0.0272(9) 0.067(6) Uiso d D 1
H H3W 0.073(2) 0.5682(13) 0.0536(8) 0.048(5) Uiso d D 1
H H4W 0.160(3) 0.6541(10) 0.0181(8) 0.053(5) Uiso d D 1
H H2W 0.507(2) 0.2925(13) 0.0552(8) 0.054(5) Uiso d D 1
H H5W 0.950(3) 0.6774(18) 0.2624(5) 0.065(6) Uiso d D 1
H H6W 0.921(3) 0.6925(17) 0.3262(6) 0.059(6) Uiso d D 1

loop_
_atom_site_aniso_label
_atom_site_aniso_U_11
_atom_site_aniso_U_22
_atom_site_aniso_U_33
_atom_site_aniso_U_12
_atom_site_aniso_U_13
_atom_site_aniso_U_23
Mn1 0.02303(14) 0.02746(15) 0.01852(13) -0.00319(9) 0.00120(9) 0.00136(9)
O1 0.0419(5) 0.0441(6) 0.0323(5) 0.0033(4) 0.0070(4) -0.0138(4)
O2 0.0638(7) 0.0727(8) 0.0559(7) -0.0389(7) 0.0319(6) -0.0356(6)
O3 0.0290(4) 0.0508(6) 0.0186(4) -0.0076(4) 0.0026(3) 0.0002(4)
O4 0.0383(5) 0.0601(7) 0.0256(4) -0.0212(5) 0.0023(4) -0.0054(4)
O5 0.0326(5) 0.0339(5) 0.0456(6) -0.0055(4) -0.0032(4) 0.0123(4)
O6 0.0290(5) 0.0338(5) 0.0354(5) -0.0016(4) 0.0108(4) 0.0005(4)
O7 0.0391(5) 0.0514(6) 0.0370(5) 0.0011(5) 0.0047(4) -0.0073(5)
N1 0.0245(5) 0.0293(5) 0.0202(5) -0.0013(4) 0.0030(4) 0.0005(4)
N2 0.0303(5) 0.0290(5) 0.0219(5) -0.0040(4) 0.0059(4) -0.0042(4)
C1 0.0269(5) 0.0232(5) 0.0241(5) -0.0030(4) 0.0014(4) -0.0009(4)
C2 0.0319(6) 0.0292(6) 0.0405(7) -0.0005(5) 0.0055(5) -0.0067(5)
C3 0.0357(7) 0.0282(7) 0.0657(10) 0.0060(5) -0.0030(7) -0.0034(6)
C4 0.0528(9) 0.0348(8) 0.0534(9) 0.0049(6) -0.0164(7) 0.0098(7)
C5 0.0523(8) 0.0387(7) 0.0286(6) -0.0031(6) -0.0061(6) 0.0062(5)
C6 0.0310(6) 0.0246(6) 0.0245(6) -0.0041(4) 0.0012(4) 0.0001(4)
C7 0.0248(5) 0.0272(6) 0.0252(6) -0.0018(4) 0.0044(4) -0.0006(4)
C8 0.0358(7) 0.0416(7) 0.0256(6) -0.0074(6) 0.0114(5) -0.0101(5)
C9 0.0326(6) 0.0332(7) 0.0276(6) 0.0007(5) 0.0043(5) -0.0056(5)
C10 0.0274(6) 0.0394(7) 0.0187(6) -0.0063(5) 0.0014(4) -0.0001(5)
C11 0.0253(6) 0.0316(6) 0.0210(5) -0.0013(5) 0.0018(4) 0.0007(4)

loop_
_atom_type_symbol
_atom_type_description
_atom_type_scat_dispersion_real
_atom_type_scat_dispersion_imag
_atom_type_scat_source
C C 0.0033 0.0016 'International Tables Vol C Tables 4.2.6.8 and 6.1.1.4'
H H 0.0000 0.0000 'International Tables Vol C Tables 4.2.6.8 and 6.1.1.4'
N N 0.0061 0.0033 'International Tables Vol C Tables 4.2.6.8 and 6.1.1.4'
O O 0.0106 0.0060 'International Tables Vol C Tables 4.2.6.8 and 6.1.1.4'
Mn Mn 0.3368 0.7283 'International Tables Vol C Tables 4.2.6.8 and 6.1.1.4'

loop_
_geom_angle_atom_site_label_1
_geom_angle_atom_site_label_2
_geom_angle_atom_site_label_3
_geom_angle_site_symmetry_1
_geom_angle_site_symmetry_3
_geom_angle
_geom_angle_publ_flag
O5 Mn1 O5 3_665 . 180 y
O5 Mn1 O6 3_665 3_665 93.43(4) ?
O5 Mn1 O6 . 3_665 86.57(4) y
O5 Mn1 O6 3_665 . 86.57(4) ?
O5 Mn1 O6 . . 93.43(4) y
O6 Mn1 O6 3_665 . 180 y
O5 Mn1 O3 3_665 . 88.92(4) ?
O5 Mn1 O3 . . 91.08(4) yes
O6 Mn1 O3 3_665 . 85.76(4) yes
O6 Mn1 O3 . . 94.24(4) yes
O5 Mn1 O3 3_665 3_665 91.08(4) ?
O5 Mn1 O3 . 3_665 88.92(4) y
O6 Mn1 O3 3_665 3_665 94.24(4) ?
O6 Mn1 O3 . 3_665 85.76(4) ?
O3 Mn1 O3 . 3_665 180 y
C11 O3 Mn1 . . 141.11(8) ?
Mn1 O5 H1W . . 122.8(13) ?
Mn1 O5 H2W . . 119.9(12) ?
H1W O5 H2W . . 108.8(13) ?
Mn1 O6 H3W . . 130.1(11) ?
Mn1 O6 H4W . . 114.3(12) ?
H3W O6 H4W . . 109.0(13) ?
H5W O7 H6W . . 110.5(14) ?
C7 N1 C1 . . 108.27(10) ?
C7 N1 C10 . . 125.48(10) ?
C1 N1 C10 . . 126.22(10) ?
C7 N2 C6 . . 108.43(10) ?
C7 N2 C8 . . 125.78(11) ?
C6 N2 C8 . . 125.66(11) ?
C2 C1 C6 . . 121.79(11) ?
C2 C1 N1 . . 131.91(11) ?
C6 C1 N1 . . 106.29(10) ?
C3 C2 C1 . . 116.04(13) ?
C3 C2 H2 . . 122.0 ?
C1 C2 H2 . . 122.0 ?
C2 C3 C4 . . 122.08(14) ?
C2 C3 H3 . . 119.0 ?
C4 C3 H3 . . 119.0 ?
C5 C4 C3 . . 122.08(13) ?
C5 C4 H4 . . 119.0 ?
C3 C4 H4 . . 119.0 ?
C4 C5 C6 . . 116.03(13) ?
C4 C5 H5A . . 122.0 ?
C6 C5 H5A . . 122.0 ?
N2 C6 C5 . . 131.48(12) ?
N2 C6 C1 . . 106.57(10) ?
C5 C6 C1 . . 121.96(12) ?
N2 C7 N1 . . 110.44(11) ?
N2 C7 H7 . . 124.8 ?
N1 C7 H7 . . 124.8 ?
N2 C8 C9 . . 113.45(10) ?
N2 C8 H8A . . 108.9 ?
C9 C8 H8A . . 108.9 ?
N2 C8 H8B . . 108.9 ?
C9 C8 H8B . . 108.9 ?
H8A C8 H8B . . 107.7 ?
O2 C9 O1 . . 126.79(13) yes
O2 C9 C8 . . 118.15(11) ?
O1 C9 C8 . . 115.05(11) ?
N1 C10 C11 . . 112.57(9) ?
N1 C10 H10A . . 109.1 ?
C11 C10 H10A . . 109.1 ?
N1 C10 H10B . . 109.1 ?
C11 C10 H10B . . 109.1 ?
H10A C10 H10B . . 107.8 ?
O4 C11 O3 . . 125.72(11) yes
O4 C11 C10 . . 119.82(10) ?
O3 C11 C10 . . 114.44(10) ?

loop_
_geom_bond_atom_site_label_1
_geom_bond_atom_site_label_2
_geom_bond_site_symmetry_2
_geom_bond_distance
_geom_bond_publ_flag
Mn1 O5 3_665 2.1749(9) ?
Mn1 O5 . 2.1749(9) yes
Mn1 O6 3_665 2.1895(9) ?
Mn1 O6 . 2.1895(9) yes
Mn1 O3 . 2.1929(9) yes
Mn1 O3 3_665 2.1929(9) ?
O1 C9 . 1.2480(15) yes
O2 C9 . 1.2437(17) yes
O3 C11 . 1.2671(14) yes
O4 C11 . 1.2362(15) yes
O5 H1W . 0.831(9) ?
O5 H2W . 0.841(9) ?
O6 H3W . 0.838(9) ?
O6 H4W . 0.838(9) ?
O7 H5W . 0.835(9) ?
O7 H6W . 0.832(9) ?
N1 C7 . 1.3334(15) yes
N1 C1 . 1.3982(15) yes
N1 C10 . 1.4670(15) ?
N2 C7 . 1.3298(16) yes
N2 C6 . 1.3936(16) yes
N2 C8 . 1.4659(15) ?
C1 C2 . 1.3947(17) ?
C1 C6 . 1.3977(16) yes
C2 C3 . 1.383(2) ?
C2 H2 . 0.9300 ?
C3 C4 . 1.402(2) ?
C3 H3 . 0.9300 ?
C4 C5 . 1.382(2) ?
C4 H4 . 0.9300 ?
C5 C6 . 1.3939(18) ?
C5 H5A . 0.9300 ?
C7 H7 . 0.9300 ?
C8 C9 . 1.5339(18) ?
C8 H8A . 0.9700 ?
C8 H8B . 0.9700 ?
C10 C11 . 1.5379(16) ?
C10 H10A . 0.9700 ?
C10 H10B . 0.9700 ?

loop_
_geom_hbond_atom_site_label_D
_geom_hbond_atom_site_label_H
_geom_hbond_atom_site_label_A
_geom_hbond_site_symmetry_A
_geom_hbond_distance_DH
_geom_hbond_distance_HA
_geom_hbond_distance_DA
_geom_hbond_angle_DHA
_geom_hbond_publ_flag
O7 H6W O2 . 0.832(9) 1.945(9) 2.7582(15) 165.1(17) yes
O7 H5W O4 . 0.835(9) 1.993(11) 2.7796(14) 156.8(19) yes
O5 H2W O2 2_645 0.841(9) 1.838(9) 2.6767(15) 174.2(19) yes
O6 H4W O1 4_575 0.838(9) 2.010(10) 2.8361(14) 168.5(16) yes
O6 H3W O3 1_455 0.838(9) 1.929(10) 2.7574(13) 169.6(16) yes
O5 H1W O1 2_545 0.831(9) 2.013(11) 2.8255(14) 165.6(19) yes

loop_
_geom_torsion_atom_site_label_1
_geom_torsion_atom_site_label_2
_geom_torsion_atom_site_label_3
_geom_torsion_atom_site_label_4
_geom_torsion_site_symmetry_1
_geom_torsion
O5 Mn1 O3 C11 3_665 122.42(15)
O5 Mn1 O3 C11 . -57.58(15)
O6 Mn1 O3 C11 3_665 -144.07(15)
O6 Mn1 O3 C11 . 35.93(15)
C7 N1 C1 C2 . -178.11(13)
C10 N1 C1 C2 . 4.0(2)
C7 N1 C1 C6 . 0.57(13)
C10 N1 C1 C6 . -177.33(10)
C6 C1 C2 C3 . 0.66(18)
N1 C1 C2 C3 . 179.18(12)
C1 C2 C3 C4 . 0.7(2)
C2 C3 C4 C5 . -0.8(2)
C3 C4 C5 C6 . -0.4(2)
C7 N2 C6 C5 . -179.40(14)
C8 N2 C6 C5 . 4.5(2)
C7 N2 C6 C1 . 0.43(13)
C8 N2 C6 C1 . -175.66(11)
C4 C5 C6 N2 . -178.50(13)
C4 C5 C6 C1 . 1.7(2)
C2 C1 C6 N2 . 178.24(11)
N1 C1 C6 N2 . -0.60(12)
C2 C1 C6 C5 . -1.91(19)
N1 C1 C6 C5 . 179.24(12)
C6 N2 C7 N1 . -0.07(14)
C8 N2 C7 N1 . 176.01(11)
C1 N1 C7 N2 . -0.32(13)
C10 N1 C7 N2 . 177.60(10)
C7 N2 C8 C9 . -97.94(15)
C6 N2 C8 C9 . 77.49(16)
N2 C8 C9 O2 . 1.66(19)
N2 C8 C9 O1 . -178.11(12)
C7 N1 C10 C11 . 117.39(13)
C1 N1 C10 C11 . -65.06(15)
Mn1 O3 C11 O4 . -161.23(11)
Mn1 O3 C11 C10 . 20.1(2)
N1 C10 C11 O4 . -10.15(17)
N1 C10 C11 O3 . 168.58(11)
